data_7229530
loop_
_publ_author_name
'Yamasaki, Yutaro'
'Sekiya, Ryo'
'Haino, Takeharu'

_publ_section_title
;
 Hexameric assembly of 5,17-di-substituted calix[4]arene in the solid
 state
;
_journal_name_full CrystEngComm
_journal_paper_doi 10.1039/C7CE01515A
_journal_year 2017
_chemical_absolute_configuration rm
_chemical_formula_moiety 'C56 H62 N2 O8, 0.33(C2 N)'
_chemical_formula_sum 'C56.67 H63 N2.33 O8'
_chemical_formula_weight 904.76
_chemical_name_systematic
;
 ?
;
_space_group_IT_number 143
_symmetry_cell_setting trigonal
_symmetry_Int_Tables_number 143
_symmetry_space_group_name_Hall 'P 3'
_symmetry_space_group_name_H-M 'P 3'
_atom_sites_solution_hydrogens mixed
_audit_creation_date 2017-08-07T18:30:54-00:00
_audit_creation_method 'WinGX routine CIF_UPDATE'
_audit_update_record
;
2017-10-26 deposited with the CCDC.
2017-10-31 downloaded from the CCDC.
;
_cell_angle_alpha 90
_cell_angle_beta 90
_cell_angle_gamma 120
_cell_formula_units_Z 3
_cell_length_a 21.4358(15)
_cell_length_b 21.4358(15)
_cell_length_c 9.7080(7)
_cell_measurement_reflns_used 8496
_cell_measurement_temperature 123(2)
_cell_measurement_theta_max 23.72
_cell_measurement_theta_min 2.37
_cell_volume 3863.1(5)
_computing_cell_refinement 'Bruker SAINT'
_computing_data_collection 'Bruker APEX2'
_computing_data_reduction 'SHELXS-2013 (Sheldrick, 2013)'
_computing_structure_refinement 'SHELXL-2013 (Sheldrick, 2013)'
_diffrn_ambient_temperature 123(2)
_diffrn_measured_fraction_theta_full 0.835
_diffrn_measured_fraction_theta_max 1
_diffrn_measurement_device_type 'Bluker APEX-II CCD'
_diffrn_measurement_method '\w scans'
_diffrn_radiation_monochromator graphite
_diffrn_radiation_probe x-ray
_diffrn_radiation_source 'sealed tube'
_diffrn_radiation_type MoK\a
_diffrn_radiation_wavelength 0.71073
_diffrn_reflns_av_R_equivalents 0.0245
_diffrn_reflns_av_unetI/netI 0.0303
_diffrn_reflns_limit_h_max 24
_diffrn_reflns_limit_h_min -17
_diffrn_reflns_limit_k_max 24
_diffrn_reflns_limit_k_min -24
_diffrn_reflns_limit_l_max 10
_diffrn_reflns_limit_l_min -9
_diffrn_reflns_number 17120
_diffrn_reflns_theta_full 25.242
_diffrn_reflns_theta_max 23.729
_diffrn_reflns_theta_min 1.097
_exptl_absorpt_coefficient_mu 0.077
_exptl_absorpt_correction_type none
_exptl_crystal_colour colorless
_exptl_crystal_density_diffrn 1.165
_exptl_crystal_description block
_exptl_crystal_F_000 1450
_exptl_crystal_size_max 0.11
_exptl_crystal_size_mid 0.1
_exptl_crystal_size_min 0.1
_refine_diff_density_max 0.224
_refine_diff_density_min -0.383
_refine_diff_density_rms 0.034
_refine_ls_abs_structure_details
;
 Flack x determined using 2800 quotients [(I+)-(I-)]/[(I+)+(I-)]
 (Parsons and Flack (2004), Acta Cryst. A60, s61).
;
_refine_ls_abs_structure_Flack 0.8(4)
_refine_ls_extinction_method none
_refine_ls_goodness_of_fit_ref 1.044
_refine_ls_hydrogen_treatment mixed
_refine_ls_matrix_type full
_refine_ls_number_parameters 676
_refine_ls_number_reflns 7148
_refine_ls_number_restraints 1
_refine_ls_restrained_S_all 1.044
_refine_ls_R_factor_all 0.0396
_refine_ls_R_factor_gt 0.0363
_refine_ls_shift/su_max 0
_refine_ls_shift/su_mean 0
_refine_ls_structure_factor_coef Fsqd
_refine_ls_weighting_details
;
 w=1/[\s^2^(Fo^2^)+(0.1536P)^2^+3.1283P]
 where P=(Fo^2^+2Fc^2^)/3
;
_refine_ls_weighting_scheme calc
_refine_ls_wR_factor_gt 0.0945
_refine_ls_wR_factor_ref 0.0968
_reflns_Friedel_coverage 0.824
_reflns_Friedel_fraction_full 0.689
_reflns_Friedel_fraction_max 0.824
_reflns_number_gt 6611
_reflns_number_total 7148
_reflns_threshold_expression 'I > 2\s(I)'
_cod_data_source_file c7ce01515a2.cif
_cod_data_source_block CH3CN
_cod_depositor_comments
;
The following automatic conversions were performed:

'_diffrn_radiation_probe' value 'X-ray' changed to 'x-ray' according
to
/home/data/users/saulius/crontab/automatic-downloads/rss-feeds/RSC/lib/dictionaries/cif_core.dic
dictionary named 'cif_core.dic' version 2.4.2 from 2011-04-26.

Automatic conversion script
Id: cif_fix_values 4973 2017-02-22 13:04:09Z antanas 
;
_cod_original_cell_volume 3863.1(6)
_cod_database_code 7229530

loop_
_symmetry_equiv_pos_as_xyz
'x, y, z'
'-y, x-y, z'
'-x+y, -x, z'

loop_
_atom_site_label
_atom_site_type_symbol
_atom_site_fract_x
_atom_site_fract_y
_atom_site_fract_z
_atom_site_U_iso_or_equiv
_atom_site_adp_type
_atom_site_occupancy
_atom_site_site_symmetry_order
_atom_site_calc_flag
_atom_site_refinement_flags_posn
_atom_site_refinement_flags_adp
_atom_site_refinement_flags_occupancy
_atom_site_disorder_assembly
_atom_site_disorder_group
N101 N 0.3333 0.6667 0.8861(15) 0.142(4) Uiso 1 3 d S . P . .
C102 C 0.3333 0.6667 0.7654(14) 0.101(3) Uiso 1 3 d S . P . .
C101 C 0.3333 0.6667 0.6282(15) 0.120(4) Uiso 1 3 d S . P . .
H7 H 0.551(2) 0.736(2) 0.410(3) 0.039(9) Uiso 1 1 d . . . . .
H15 H 0.4021(19) 0.5173(18) 0.409(3) 0.035(9) Uiso 1 1 d . . . . .
C1A C 0.5960(2) 0.7749(2) 0.5993(3) 0.0272(15) Uani 0.632(3) 1 d G . P A 1
C2A C 0.53818(19) 0.72057(18) 0.6709(3) 0.0363(13) Uani 0.632(3) 1 d G . P A 1
H2A H 0.5026 0.6793 0.6232 0.044 Uiso 0.632(3) 1 calc R U P A 1
C3A C 0.53232(19) 0.72659(18) 0.8122(3) 0.0406(14) Uani 0.632(3) 1 d G . P A 1
H3A H 0.4928 0.6895 0.8612 0.049 Uiso 0.632(3) 1 calc R U P A 1
C4A C 0.5843(2) 0.7869(2) 0.8820(3) 0.0375(13) Uani 0.632(3) 1 d G . P A 1
H4A H 0.5803 0.791 0.9786 0.045 Uiso 0.632(3) 1 calc R U P A 1
C5A C 0.6422(2) 0.8412(2) 0.8104(5) 0.047(4) Uani 0.632(3) 1 d G . P A 1
H5A H 0.6777 0.8824 0.8581 0.056 Uiso 0.632(3) 1 calc R U P A 1
C6A C 0.6480(2) 0.8352(2) 0.6691(5) 0.034(2) Uani 0.632(3) 1 d G . P A 1
H6A H 0.6876 0.8723 0.6202 0.041 Uiso 0.632(3) 1 calc R U P A 1
C9A C 0.4415(2) 0.5121(2) 0.5990(3) 0.0275(15) Uani 0.632(3) 1 d G . P A 1
C10A C 0.38718(17) 0.5155(2) 0.6707(3) 0.0353(12) Uani 0.632(3) 1 d G . P A 1
H10A H 0.3459 0.5097 0.6231 0.042 Uiso 0.632(3) 1 calc R U P A 1
C11A C 0.39327(18) 0.5274(2) 0.8121(3) 0.0420(14) Uani 0.632(3) 1 d G . P A 1
H11A H 0.3561 0.5298 0.8611 0.05 Uiso 0.632(3) 1 calc R U P A 1
C12A C 0.4537(2) 0.5359(2) 0.8817(3) 0.0362(13) Uani 0.632(3) 1 d G . P A 1
H12A H 0.4579 0.5441 0.9783 0.043 Uiso 0.632(3) 1 calc R U P A 1
C13A C 0.5080(2) 0.5325(3) 0.8100(5) 0.046(4) Uani 0.632(3) 1 d G . P A 1
H13A H 0.5493 0.5383 0.8576 0.055 Uiso 0.632(3) 1 calc R U P A 1
C14A C 0.5019(2) 0.5206(3) 0.6686(5) 0.033(2) Uani 0.632(3) 1 d G . P A 1
H14A H 0.5391 0.5182 0.6196 0.039 Uiso 0.632(3) 1 calc R U P A 1
C1B C 0.5911(4) 0.8005(4) 0.5804(6) 0.031(3) Uani 0.368(3) 1 d G . P A 2
C2B C 0.5316(3) 0.8065(4) 0.6175(5) 0.031(2) Uani 0.368(3) 1 d G . P A 2
H2B H 0.4956 0.7979 0.5512 0.037 Uiso 0.368(3) 1 calc R U P A 2
C3B C 0.5249(3) 0.8251(4) 0.7517(6) 0.039(2) Uani 0.368(3) 1 d G . P A 2
H3B H 0.4843 0.8292 0.7771 0.047 Uiso 0.368(3) 1 calc R U P A 2
C4B C 0.5776(4) 0.8376(4) 0.8487(5) 0.039(2) Uani 0.368(3) 1 d G . P A 2
H4B H 0.5731 0.8503 0.9404 0.047 Uiso 0.368(3) 1 calc R U P A 2
C5B C 0.6371(3) 0.8317(5) 0.8116(7) 0.028(6) Uani 0.368(3) 1 d G . P A 2
H5B H 0.6731 0.8403 0.8779 0.033 Uiso 0.368(3) 1 calc R U P A 2
C6B C 0.6438(4) 0.8131(5) 0.6774(8) 0.029(3) Uani 0.368(3) 1 d G . P A 2
H6B H 0.6844 0.809 0.652 0.035 Uiso 0.368(3) 1 calc R U P A 2
C9B C 0.4673(4) 0.5426(3) 0.5815(6) 0.029(3) Uani 0.368(3) 1 d G . P A 2
C10B C 0.4796(5) 0.5025(3) 0.6789(8) 0.029(3) Uani 0.368(3) 1 d G . P A 2
H10B H 0.4753 0.4576 0.6539 0.035 Uiso 0.368(3) 1 calc R U P A 2
C11B C 0.4982(5) 0.5279(4) 0.8129(7) 0.027(6) Uani 0.368(3) 1 d G . P A 2
H11B H 0.5066 0.5005 0.8795 0.033 Uiso 0.368(3) 1 calc R U P A 2
C12B C 0.5045(4) 0.5935(4) 0.8495(5) 0.039(2) Uani 0.368(3) 1 d G . P A 2
H12B H 0.5172 0.6109 0.9411 0.046 Uiso 0.368(3) 1 calc R U P A 2
C13B C 0.4922(3) 0.6337(3) 0.7521(6) 0.036(2) Uani 0.368(3) 1 d G . P A 2
H13B H 0.4966 0.6785 0.7771 0.044 Uiso 0.368(3) 1 calc R U P A 2
C14B C 0.4736(4) 0.6082(3) 0.6181(5) 0.030(2) Uani 0.368(3) 1 d G . P A 2
H14B H 0.4652 0.6357 0.5515 0.036 Uiso 0.368(3) 1 calc R U P A 2
C51A C 0.8930(5) 1.2910(6) -0.2730(11) 0.0420(9) Uani 0.512(5) 1 d . . P B 3
H51A H 0.846 1.2639 -0.3205 0.05 Uiso 0.512(5) 1 calc R U P B 3
H51B H 0.9008 1.3403 -0.2611 0.05 Uiso 0.512(5) 1 calc R U P B 3
C52A C 0.9345(4) 1.2986(4) -0.3598(7) 0.0420(9) Uani 0.512(5) 1 d . . P B 3
H52A H 0.9426 1.257 -0.3545 0.05 Uiso 0.512(5) 1 calc R U P B 3
H52B H 0.9808 1.3421 -0.3366 0.05 Uiso 0.512(5) 1 calc R U P B 3
C53A C 0.9172(6) 1.3058(6) -0.5117(9) 0.059(2) Uani 0.512(5) 1 d . . P B 3
H53A H 0.9566 1.3111 -0.5708 0.089 Uiso 0.512(5) 1 calc R U P B 3
H53B H 0.9117 1.3483 -0.5216 0.089 Uiso 0.512(5) 1 calc R U P B 3
H53C H 0.8723 1.2627 -0.5389 0.089 Uiso 0.512(5) 1 calc R U P B 3
C51B C 0.8728(5) 1.2903(6) -0.2664(12) 0.0420(9) Uani 0.488(5) 1 d . . P B 4
H51C H 0.9162 1.3379 -0.282 0.05 Uiso 0.488(5) 1 calc R U P B 4
H51D H 0.8298 1.2959 -0.2711 0.05 Uiso 0.488(5) 1 calc R U P B 4
C52B C 0.8680(4) 1.2343(4) -0.3792(8) 0.0420(9) Uani 0.488(5) 1 d . . P B 4
H52C H 0.9042 1.2199 -0.3585 0.05 Uiso 0.488(5) 1 calc R U P B 4
H52D H 0.8197 1.1906 -0.3751 0.05 Uiso 0.488(5) 1 calc R U P B 4
C53B C 0.8807(5) 1.2657(5) -0.5220(9) 0.0420(9) Uani 0.488(5) 1 d . . P B 4
H53D H 0.8776 1.23 -0.5888 0.063 Uiso 0.488(5) 1 calc R U P B 4
H53E H 0.9287 1.3086 -0.5267 0.063 Uiso 0.488(5) 1 calc R U P B 4
H53F H 0.8442 1.279 -0.5436 0.063 Uiso 0.488(5) 1 calc R U P B 4
C54A C 0.7931(5) 1.0436(6) -0.2664(11) 0.0435(8) Uani 0.503(5) 1 d . . P C 5
H54A H 0.7493 0.9963 -0.2822 0.052 Uiso 0.503(5) 1 calc R U P C 5
H54B H 0.8357 1.0372 -0.2716 0.052 Uiso 0.503(5) 1 calc R U P C 5
C55A C 0.7988(4) 1.0997(4) -0.3790(7) 0.0435(8) Uani 0.503(5) 1 d . . P C 5
H55A H 0.7628 1.1146 -0.359 0.052 Uiso 0.503(5) 1 calc R U P C 5
H55B H 0.8473 1.1432 -0.3749 0.052 Uiso 0.503(5) 1 calc R U P C 5
C56A C 0.7857(4) 1.0670(5) -0.5235(8) 0.0435(8) Uani 0.503(5) 1 d . . P C 5
H56A H 0.7892 1.1025 -0.5912 0.065 Uiso 0.503(5) 1 calc R U P C 5
H56B H 0.7376 1.0242 -0.5277 0.065 Uiso 0.503(5) 1 calc R U P C 5
H56C H 0.822 1.0532 -0.544 0.065 Uiso 0.503(5) 1 calc R U P C 5
C54B C 0.7733(5) 1.0419(6) -0.2738(12) 0.0435(8) Uani 0.497(5) 1 d . . P C 6
H54C H 0.8205 1.0686 -0.3211 0.052 Uiso 0.497(5) 1 calc R U P C 6
H54D H 0.765 0.9924 -0.2617 0.052 Uiso 0.497(5) 1 calc R U P C 6
C55B C 0.7327(4) 1.0348(4) -0.3596(8) 0.0435(8) Uani 0.497(5) 1 d . . P C 6
H55C H 0.7253 1.0768 -0.3545 0.052 Uiso 0.497(5) 1 calc R U P C 6
H55D H 0.6861 0.9918 -0.336 0.052 Uiso 0.497(5) 1 calc R U P C 6
C56B C 0.7492(4) 1.0269(5) -0.5116(8) 0.0435(8) Uani 0.497(5) 1 d . . P C 6
H56D H 0.7099 1.0222 -0.5702 0.065 Uiso 0.497(5) 1 calc R U P C 6
H56E H 0.7538 0.9839 -0.5215 0.065 Uiso 0.497(5) 1 calc R U P C 6
H56F H 0.7943 1.0695 -0.5394 0.065 Uiso 0.497(5) 1 calc R U P C 6
C7 C 0.60143(19) 0.7710(2) 0.4421(4) 0.0445(9) Uani 1 1 d . . . . .
C8 C 0.6240(2) 0.8378(2) 0.3556(4) 0.0535(11) Uani 1 1 d . . . . .
C15 C 0.4378(2) 0.5029(2) 0.4422(4) 0.0440(9) Uani 1 1 d . . . . .
C16 C 1.0428(2) 1.4957(2) 0.3553(4) 0.0532(11) Uani 1 1 d . . . . .
C17 C 0.76221(17) 1.01861(16) -0.0345(3) 0.0320(7) Uani 1 1 d . . . . .
C18 C 0.69414(17) 0.99699(16) 0.0192(4) 0.0351(8) Uani 1 1 d . . . . .
C19 C 0.66583(18) 0.94342(18) 0.1185(4) 0.0389(8) Uani 1 1 d . . . . .
H19 H 0.6192 0.9281 0.1547 0.047 Uiso 1 1 calc R U . . .
C20 C 0.70466(17) 0.91195(16) 0.1658(4) 0.0350(8) Uani 1 1 d . . . . .
C21 C 0.77422(17) 0.93588(17) 0.1159(3) 0.0324(7) Uani 1 1 d . . . . .
H21 H 0.8014 0.9152 0.1498 0.039 Uiso 1 1 calc R U . . .
C22 C 0.80386(16) 0.99020(16) 0.0162(3) 0.0288(7) Uani 1 1 d . . . . .
C23 C 0.88250(16) 1.02370(16) -0.0236(3) 0.0289(7) Uani 1 1 d . . . . .
H23A H 0.8878 1.0304 -0.1246 0.035 Uiso 1 1 calc R U . . .
H23B H 0.9011 0.9916 0.0041 0.035 Uiso 1 1 calc R U . . .
C24 C 0.95678(16) 1.16164(17) -0.0227(3) 0.0250(7) Uani 1 1 d . . . . .
C25 C 0.92499(16) 1.09613(16) 0.0486(3) 0.0244(7) Uani 1 1 d . . . . .
C26 C 0.92676(17) 1.09765(17) 0.1921(3) 0.0309(7) Uani 1 1 d . . . . .
H26 H 0.907 1.0538 0.2421 0.037 Uiso 1 1 calc R U . . .
C27 C 0.95700(18) 1.16253(18) 0.2625(3) 0.0339(8) Uani 1 1 d . . . . .
H27 H 0.9588 1.1631 0.3603 0.041 Uiso 1 1 calc R U . . .
C28 C 0.98443(17) 1.22607(18) 0.1903(3) 0.0331(8) Uani 1 1 d . . . . .
H28 H 1.0033 1.2702 0.2395 0.04 Uiso 1 1 calc R U . . .
C29 C 0.98527(15) 1.22738(16) 0.0476(3) 0.0272(7) Uani 1 1 d . . . . .
C30 C 1.01351(17) 1.29877(17) -0.0270(4) 0.0377(8) Uani 1 1 d . . . . .
H30A H 1.0078 1.2903 -0.1277 0.045 Uiso 1 1 calc R U . . .
H30B H 1.0655 1.33 -0.0072 0.045 Uiso 1 1 calc R U . . .
C31 C 0.90420(17) 1.31472(17) -0.0345(4) 0.0328(8) Uani 1 1 d . . . . .
C32 C 0.97243(17) 1.33626(16) 0.0194(4) 0.0350(8) Uani 1 1 d . . . . .
C33 C 1.00115(18) 1.39005(18) 0.1182(4) 0.0396(8) Uani 1 1 d . . . . .
H33 H 1.048 1.4057 0.1536 0.048 Uiso 1 1 calc R U . . .
C34 C 0.96199(17) 1.42138(16) 0.1659(4) 0.0358(8) Uani 1 1 d . . . . .
C35 C 0.89246(17) 1.39740(17) 0.1159(3) 0.0328(7) Uani 1 1 d . . . . .
H35 H 0.8652 1.418 0.1499 0.039 Uiso 1 1 calc R U . . .
C36 C 0.86285(16) 1.34313(16) 0.0162(3) 0.0292(7) Uani 1 1 d . . . . .
C37 C 0.78413(16) 1.30949(16) -0.0238(3) 0.0286(7) Uani 1 1 d . . . . .
H37A H 0.7789 1.3026 -0.1248 0.034 Uiso 1 1 calc R U . . .
H37B H 0.7655 1.3416 0.0036 0.034 Uiso 1 1 calc R U . . .
C38 C 0.70966(15) 1.17175(17) -0.0227(3) 0.0248(7) Uani 1 1 d . . . . .
C39 C 0.74160(15) 1.23710(16) 0.0487(3) 0.0242(7) Uani 1 1 d . . . . .
C40 C 0.73988(17) 1.23569(17) 0.1920(3) 0.0308(7) Uani 1 1 d . . . . .
H40 H 0.7597 1.2796 0.242 0.037 Uiso 1 1 calc R U . . .
C41 C 0.70949(19) 1.17070(18) 0.2627(3) 0.0341(8) Uani 1 1 d . . . . .
H41 H 0.7076 1.1701 0.3605 0.041 Uiso 1 1 calc R U . . .
C42 C 0.68216(17) 1.10715(18) 0.1905(3) 0.0332(8) Uani 1 1 d . . . . .
H42 H 0.6633 1.0631 0.2398 0.04 Uiso 1 1 calc R U . . .
C43 C 0.68141(15) 1.10572(16) 0.0474(3) 0.0272(7) Uani 1 1 d . . . . .
C44 C 0.65321(17) 1.03470(17) -0.0272(4) 0.0383(8) Uani 1 1 d . . . . .
H44A H 0.6591 1.0433 -0.1278 0.046 Uiso 1 1 calc R U . . .
H44B H 0.6012 1.0035 -0.0074 0.046 Uiso 1 1 calc R U . . .
C45 C 1.01559(16) 1.15420(18) -0.2219(3) 0.0294(7) Uani 1 1 d . . . . .
H45A H 1.0132 1.1097 -0.1871 0.035 Uiso 1 1 calc R U . . .
H45B H 1.0625 1.1958 -0.1946 0.035 Uiso 1 1 calc R U . . .
C46 C 1.00812(17) 1.15106(19) -0.3763(3) 0.0326(7) Uani 1 1 d . . . . .
H46A H 1.0144 1.1974 -0.4101 0.039 Uiso 1 1 calc R U . . .
H46B H 0.9589 1.1127 -0.4013 0.039 Uiso 1 1 calc R U . . .
C47 C 1.0627(2) 1.1363(3) -0.4475(4) 0.0505(10) Uani 1 1 d . . . . .
H47A H 1.0566 1.0903 -0.4149 0.076 Uiso 1 1 calc R U . . .
H47B H 1.1115 1.1751 -0.4261 0.076 Uiso 1 1 calc R U . . .
H47C H 1.055 1.134 -0.5473 0.076 Uiso 1 1 calc R U . . .
C48 C 0.65103(16) 1.17915(18) -0.2218(3) 0.0296(7) Uani 1 1 d . . . . .
H48A H 0.6535 1.2238 -0.1871 0.036 Uiso 1 1 calc R U . . .
H48B H 0.6041 1.1376 -0.1944 0.036 Uiso 1 1 calc R U . . .
C49 C 0.65852(17) 1.18214(19) -0.3764(3) 0.0333(8) Uani 1 1 d . . . . .
H49A H 0.652 1.1356 -0.4101 0.04 Uiso 1 1 calc R U . . .
H49B H 0.7078 1.2203 -0.4015 0.04 Uiso 1 1 calc R U . . .
C50 C 0.6040(2) 1.1973(3) -0.4475(4) 0.0523(10) Uani 1 1 d . . . . .
H50A H 0.6104 1.2434 -0.4149 0.078 Uiso 1 1 calc R U . . .
H50B H 0.5551 1.1587 -0.4258 0.078 Uiso 1 1 calc R U . . .
H50C H 0.6115 1.1995 -0.5473 0.078 Uiso 1 1 calc R U . . .
N1 N 0.67664(15) 0.85518(14) 0.2648(3) 0.0381(7) Uani 1 1 d . . . . .
H1 H 0.6968 0.8281 0.266 0.046 Uiso 1 1 calc R U . . .
N2 N 0.99010(15) 1.47835(14) 0.2649(3) 0.0388(7) Uani 1 1 d . . . . .
H2 H 0.9699 1.5054 0.266 0.047 Uiso 1 1 calc R U . . .
O1 O 0.65013(14) 0.74490(14) 0.4195(3) 0.0503(7) Uani 1 1 d . . . . .
H1A H 0.6268 0.6999 0.4106 0.075 Uiso 1 1 calc R U . . .
O2 O 0.5908(2) 0.8702(2) 0.3693(5) 0.1043(15) Uani 1 1 d . . . . .
O3 O 0.41146(14) 0.42814(14) 0.4194(3) 0.0508(7) Uani 1 1 d . . . . .
H3 H 0.3665 0.4068 0.4095 0.076 Uiso 1 1 calc R U . . .
O4 O 0.5369(2) 0.61275(18) 0.3693(5) 0.1047(15) Uani 1 1 d . . . . .
O5 O 0.78970(11) 1.07112(12) -0.1344(2) 0.0337(5) Uani 1 1 d . . . . .
O6 O 0.95793(11) 1.16149(12) -0.1652(2) 0.0289(5) Uani 1 1 d . . . . .
O7 O 0.87686(11) 1.26209(11) -0.1345(2) 0.0334(5) Uani 1 1 d . . . . .
O8 O 0.70860(11) 1.17175(12) -0.1654(2) 0.0291(5) Uani 1 1 d . . . . .

loop_
_atom_site_aniso_label
_atom_site_aniso_U_11
_atom_site_aniso_U_22
_atom_site_aniso_U_33
_atom_site_aniso_U_23
_atom_site_aniso_U_13
_atom_site_aniso_U_12
C1A 0.020(3) 0.024(4) 0.039(3) -0.002(3) 0.002(2) 0.012(3)
C2A 0.031(3) 0.025(3) 0.043(3) -0.001(2) 0.005(2) 0.007(2)
C3A 0.038(3) 0.029(3) 0.052(4) 0.005(2) 0.013(3) 0.015(3)
C4A 0.043(3) 0.035(3) 0.043(3) -0.002(3) 0.003(3) 0.026(3)
C5A 0.030(6) 0.034(5) 0.070(11) -0.006(5) 0.003(6) 0.011(4)
C6A 0.027(4) 0.019(4) 0.047(5) 0.001(3) 0.004(3) 0.005(3)
C9A 0.020(3) 0.017(3) 0.045(4) -0.004(3) -0.002(3) 0.009(3)
C10A 0.025(3) 0.041(3) 0.041(3) -0.007(2) -0.002(2) 0.017(2)
C11A 0.033(3) 0.042(3) 0.051(4) -0.007(3) 0.005(3) 0.019(3)
C12A 0.035(3) 0.026(3) 0.042(3) -0.005(2) -0.001(3) 0.010(3)
C13A 0.033(5) 0.045(8) 0.062(11) -0.008(6) -0.006(4) 0.022(5)
C14A 0.017(4) 0.034(4) 0.045(4) 0.002(3) 0.006(3) 0.012(3)
C1B 0.031(6) 0.022(6) 0.041(6) -0.002(4) 0.000(4) 0.014(4)
C2B 0.031(5) 0.034(5) 0.028(5) 0.003(4) 0.005(4) 0.015(4)
C3B 0.039(5) 0.037(5) 0.044(6) 0.007(4) 0.006(4) 0.021(4)
C4B 0.041(6) 0.034(5) 0.037(6) -0.005(4) -0.006(4) 0.015(5)
C5B 0.044(12) 0.024(7) 0.012(9) -0.009(6) -0.018(8) 0.014(7)
C6B 0.021(6) 0.013(6) 0.053(8) 0.016(5) 0.011(5) 0.010(5)
C9B 0.021(6) 0.021(6) 0.038(6) -0.003(4) 0.000(4) 0.006(5)
C10B 0.011(6) 0.017(5) 0.057(8) 0.005(4) 0.018(5) 0.005(5)
C11B 0.019(6) 0.035(11) 0.018(11) 0.007(8) -0.011(6) 0.006(6)
C12B 0.032(5) 0.043(6) 0.037(6) -0.001(4) -0.005(4) 0.016(5)
C13B 0.034(5) 0.030(5) 0.040(6) -0.002(4) 0.006(4) 0.013(4)
C14B 0.033(5) 0.035(5) 0.025(5) -0.001(4) 0.002(4) 0.020(4)
C51A 0.042(2) 0.0472(17) 0.0442(19) 0.0029(14) 0.0076(17) 0.0277(18)
C52A 0.042(2) 0.0472(17) 0.0442(19) 0.0029(14) 0.0076(17) 0.0277(18)
C53A 0.076(7) 0.060(6) 0.046(5) 0.017(4) 0.034(5) 0.037(6)
C51B 0.042(2) 0.0472(17) 0.0442(19) 0.0029(14) 0.0076(17) 0.0277(18)
C52B 0.042(2) 0.0472(17) 0.0442(19) 0.0029(14) 0.0076(17) 0.0277(18)
C53B 0.042(2) 0.0472(17) 0.0442(19) 0.0029(14) 0.0076(17) 0.0277(18)
C54A 0.045(2) 0.0470(17) 0.0437(16) -0.0037(14) -0.0095(16) 0.0270(17)
C55A 0.045(2) 0.0470(17) 0.0437(16) -0.0037(14) -0.0095(16) 0.0270(17)
C56A 0.045(2) 0.0470(17) 0.0437(16) -0.0037(14) -0.0095(16) 0.0270(17)
C54B 0.045(2) 0.0470(17) 0.0437(16) -0.0037(14) -0.0095(16) 0.0270(17)
C55B 0.045(2) 0.0470(17) 0.0437(16) -0.0037(14) -0.0095(16) 0.0270(17)
C56B 0.045(2) 0.0470(17) 0.0437(16) -0.0037(14) -0.0095(16) 0.0270(17)
C7 0.030(2) 0.043(2) 0.045(2) -0.0051(17) 0.0094(16) 0.0063(17)
C8 0.049(2) 0.045(2) 0.061(3) -0.0044(19) 0.023(2) 0.020(2)
C15 0.043(2) 0.060(2) 0.044(2) -0.0144(17) -0.0044(17) 0.037(2)
C16 0.048(2) 0.044(2) 0.064(3) 0.0052(19) -0.023(2) 0.0200(19)
C17 0.0326(18) 0.0230(16) 0.0374(19) -0.0109(14) -0.0032(14) 0.0117(14)
C18 0.0258(17) 0.0260(17) 0.051(2) -0.0124(15) -0.0033(15) 0.0108(14)
C19 0.0286(18) 0.0253(18) 0.058(2) -0.0085(16) 0.0078(16) 0.0094(15)
C20 0.0356(18) 0.0212(16) 0.046(2) -0.0062(14) 0.0070(15) 0.0125(14)
C21 0.0308(17) 0.0261(17) 0.040(2) -0.0075(14) 0.0026(14) 0.0136(14)
C22 0.0280(17) 0.0256(16) 0.0334(18) -0.0108(13) -0.0009(13) 0.0139(14)
C23 0.0303(17) 0.0311(17) 0.0288(17) -0.0048(13) 0.0003(13) 0.0180(14)
C24 0.0227(16) 0.0361(18) 0.0201(17) 0.0006(13) -0.0013(12) 0.0176(14)
C25 0.0255(16) 0.0301(16) 0.0237(16) -0.0023(12) -0.0011(12) 0.0184(14)
C26 0.0359(18) 0.0333(18) 0.0254(18) 0.0043(13) -0.0005(13) 0.0187(15)
C27 0.045(2) 0.042(2) 0.0228(18) -0.0056(14) -0.0079(14) 0.0274(17)
C28 0.0340(18) 0.0334(18) 0.036(2) -0.0128(14) -0.0146(14) 0.0195(15)
C29 0.0178(15) 0.0309(17) 0.0338(19) 0.0001(13) -0.0027(12) 0.0130(13)
C30 0.0234(16) 0.0314(18) 0.057(2) 0.0072(15) 0.0030(15) 0.0126(14)
C31 0.0327(18) 0.0252(17) 0.0378(19) 0.0119(14) 0.0032(14) 0.0124(14)
C32 0.0258(17) 0.0247(17) 0.052(2) 0.0133(15) 0.0039(15) 0.0110(14)
C33 0.0303(18) 0.0249(18) 0.058(2) 0.0097(16) -0.0076(16) 0.0095(15)
C34 0.0352(18) 0.0220(16) 0.047(2) 0.0068(14) -0.0081(15) 0.0122(14)
C35 0.0308(17) 0.0263(17) 0.041(2) 0.0074(14) -0.0027(14) 0.0142(14)
C36 0.0273(17) 0.0263(16) 0.0340(18) 0.0114(13) 0.0015(13) 0.0133(14)
C37 0.0285(17) 0.0297(16) 0.0300(17) 0.0050(13) 0.0004(13) 0.0163(14)
C38 0.0222(15) 0.0372(18) 0.0197(17) -0.0007(13) 0.0015(12) 0.0183(14)
C39 0.0243(16) 0.0292(16) 0.0249(17) 0.0035(12) 0.0021(12) 0.0178(14)
C40 0.0353(18) 0.0337(18) 0.0266(18) -0.0040(14) 0.0005(13) 0.0197(15)
C41 0.046(2) 0.042(2) 0.0231(18) 0.0057(14) 0.0078(14) 0.0285(17)
C42 0.0340(18) 0.0364(19) 0.035(2) 0.0132(14) 0.0139(14) 0.0220(15)
C43 0.0175(15) 0.0320(17) 0.0347(19) -0.0006(14) 0.0020(12) 0.0143(13)
C44 0.0233(16) 0.0311(18) 0.059(2) -0.0067(16) -0.0027(15) 0.0125(14)
C45 0.0251(16) 0.0383(18) 0.0278(18) 0.0020(14) 0.0015(13) 0.0182(14)
C46 0.0310(17) 0.047(2) 0.0265(18) -0.0010(14) -0.0001(13) 0.0241(16)
C47 0.046(2) 0.086(3) 0.034(2) -0.0049(19) 0.0028(17) 0.044(2)
C48 0.0249(16) 0.0405(19) 0.0282(18) -0.0023(14) -0.0014(13) 0.0199(15)
C49 0.0302(17) 0.048(2) 0.0261(18) 0.0014(14) 0.0005(13) 0.0233(16)
C50 0.047(2) 0.090(3) 0.036(2) 0.0050(19) -0.0037(17) 0.046(2)
N1 0.0346(16) 0.0241(14) 0.052(2) -0.0039(12) 0.0113(13) 0.0119(12)
N2 0.0362(16) 0.0250(14) 0.051(2) 0.0038(12) -0.0128(13) 0.0122(12)
O1 0.0474(15) 0.0455(15) 0.0509(16) 0.0076(13) 0.0178(12) 0.0179(13)
O2 0.114(3) 0.093(3) 0.141(4) 0.035(2) 0.085(3) 0.078(3)
O3 0.0455(15) 0.0578(17) 0.0517(17) -0.0092(13) 0.0085(13) 0.0278(13)
O4 0.093(3) 0.053(2) 0.139(4) -0.049(2) 0.036(2) 0.015(2)
O5 0.0330(12) 0.0341(12) 0.0356(13) -0.0059(10) -0.0012(10) 0.0181(10)
O6 0.0289(11) 0.0457(13) 0.0206(11) 0.0020(9) 0.0004(8) 0.0251(10)
O7 0.0332(12) 0.0339(12) 0.0355(13) 0.0047(10) 0.0009(10) 0.0186(10)
O8 0.0288(11) 0.0462(13) 0.0202(11) -0.0029(9) 0.0005(8) 0.0247(10)

loop_
_atom_type_symbol
_atom_type_description
_atom_type_scat_dispersion_real
_atom_type_scat_dispersion_imag
_atom_type_scat_source
C C 0.0033 0.0016 'International Tables Vol C Tables 4.2.6.8 and 6.1.1.4'
H H 0 0 'International Tables Vol C Tables 4.2.6.8 and 6.1.1.4'
N N 0.0061 0.0033 'International Tables Vol C Tables 4.2.6.8 and 6.1.1.4'
O O 0.0106 0.006 'International Tables Vol C Tables 4.2.6.8 and 6.1.1.4'

loop_
_geom_angle_atom_site_label_1
_geom_angle_atom_site_label_2
_geom_angle_atom_site_label_3
_geom_angle
_geom_angle_site_symmetry_1
_geom_angle_site_symmetry_3
N101 C102 C101 180.000(17) . .
C2A C1A C6A 120 . .
C2A C1A C7 120.8(3) . .
C6A C1A C7 119.2(3) . .
C1A C2A C3A 120 . .
C4A C3A C2A 120 . .
C5A C4A C3A 120 . .
C4A C5A C6A 120 . .
C5A C6A C1A 120 . .
C10A C9A C14A 120 . .
C10A C9A C15 120.9(3) . .
C14A C9A C15 119.0(3) . .
C11A C10A C9A 120 . .
C12A C11A C10A 120 . .
C13A C12A C11A 120 . .
C12A C13A C14A 120 . .
C13A C14A C9A 120 . .
C2B C1B C6B 120 . .
C2B C1B C7 126.1(4) . .
C6B C1B C7 113.5(4) . .
C3B C2B C1B 120 . .
C2B C3B C4B 120 . .
C3B C4B C5B 120 . .
C6B C5B C4B 120 . .
C5B C6B C1B 120 . .
C10B C9B C14B 120 . .
C10B C9B C15 113.8(4) . .
C14B C9B C15 125.8(4) . .
C9B C10B C11B 120 . .
C12B C11B C10B 120 . .
C11B C12B C13B 120 . .
C14B C13B C12B 120 . .
C13B C14B C9B 120 . .
C52A C51A O7 136.6(8) . .
C51A C52A C53A 119.6(8) . .
O7 C51B C52B 107.0(7) . .
C53B C52B C51B 111.6(7) . .
O5 C54A C55A 107.8(7) . .
C56A C55A C54A 110.9(7) . .
C55B C54B O5 136.6(9) . .
C54B C55B C56B 120.1(9) . .
O1 C7 C8 109.6(3) . .
O1 C7 C1A 105.3(3) . .
C8 C7 C1A 119.8(3) . .
O1 C7 C1B 125.2(4) . .
C8 C7 C1B 97.9(4) . .
O2 C8 N1 124.5(4) . .
O2 C8 C7 118.3(3) . .
N1 C8 C7 117.2(3) . .
O3 C15 C16 109.7(3) . 2_765
O3 C15 C9A 105.4(3) . .
C16 C15 C9A 120.1(3) 2_765 .
O3 C15 C9B 125.1(4) . .
C16 C15 C9B 98.3(4) 2_765 .
O4 C16 N2 124.5(4) 3_675 .
O4 C16 C15 118.3(3) 3_675 3_675
N2 C16 C15 117.1(3) . 3_675
O5 C17 C18 119.0(3) . .
O5 C17 C22 120.0(3) . .
C18 C17 C22 121.0(3) . .
C19 C18 C17 119.2(3) . .
C19 C18 C44 120.9(3) . .
C17 C18 C44 119.8(3) . .
C20 C19 C18 120.9(3) . .
C19 C20 C21 119.8(3) . .
C19 C20 N1 122.6(3) . .
C21 C20 N1 117.6(3) . .
C20 C21 C22 120.2(3) . .
C17 C22 C21 118.9(3) . .
C17 C22 C23 120.3(3) . .
C21 C22 C23 120.4(3) . .
C22 C23 C25 108.8(2) . .
O6 C24 C25 119.5(3) . .
O6 C24 C29 119.3(3) . .
C25 C24 C29 121.1(3) . .
C26 C25 C24 118.5(3) . .
C26 C25 C23 118.6(3) . .
C24 C25 C23 122.6(3) . .
C27 C26 C25 120.7(3) . .
C28 C27 C26 119.8(3) . .
C27 C28 C29 121.6(3) . .
C28 C29 C24 118.2(3) . .
C28 C29 C30 119.5(3) . .
C24 C29 C30 122.3(3) . .
C29 C30 C32 110.2(3) . .
O7 C31 C36 120.3(3) . .
O7 C31 C32 118.8(3) . .
C36 C31 C32 120.9(3) . .
C33 C32 C31 119.4(3) . .
C33 C32 C30 120.6(3) . .
C31 C32 C30 120.0(3) . .
C32 C33 C34 120.5(3) . .
C33 C34 C35 119.8(3) . .
C33 C34 N2 122.6(3) . .
C35 C34 N2 117.6(3) . .
C34 C35 C36 120.2(3) . .
C31 C36 C35 119.0(3) . .
C31 C36 C37 120.1(3) . .
C35 C36 C37 120.5(3) . .
C36 C37 C39 108.9(2) . .
O8 C38 C39 119.7(3) . .
O8 C38 C43 119.0(3) . .
C39 C38 C43 121.2(3) . .
C40 C39 C38 118.7(3) . .
C40 C39 C37 118.7(3) . .
C38 C39 C37 122.4(3) . .
C41 C40 C39 120.6(3) . .
C42 C41 C40 119.7(3) . .
C41 C42 C43 121.7(3) . .
C42 C43 C38 117.9(3) . .
C42 C43 C44 119.7(3) . .
C38 C43 C44 122.4(3) . .
C43 C44 C18 110.2(3) . .
O6 C45 C46 108.0(2) . .
C45 C46 C47 112.7(3) . .
O8 C48 C49 107.8(2) . .
C48 C49 C50 112.5(3) . .
C8 N1 C20 128.4(3) . .
C16 N2 C34 128.3(3) . .
C17 O5 C54A 112.6(5) . .
C17 O5 C54B 113.0(5) . .
C24 O6 C45 113.7(2) . .
C31 O7 C51B 112.0(5) . .
C31 O7 C51A 113.0(5) . .
C38 O8 C48 113.4(2) . .

loop_
_geom_bond_atom_site_label_1
_geom_bond_atom_site_label_2
_geom_bond_distance
_geom_bond_site_symmetry_2
N101 C102 1.172(15) .
C102 C101 1.332(16) .
C1A C2A 1.39 .
C1A C6A 1.39 .
C1A C7 1.536(5) .
C2A C3A 1.39 .
C3A C4A 1.39 .
C4A C5A 1.39 .
C5A C6A 1.39 .
C9A C10A 1.39 .
C9A C14A 1.39 .
C9A C15 1.532(5) .
C10A C11A 1.39 .
C11A C12A 1.39 .
C12A C13A 1.39 .
C13A C14A 1.39 .
C1B C2B 1.39 .
C1B C6B 1.39 .
C1B C7 1.547(6) .
C2B C3B 1.39 .
C3B C4B 1.39 .
C4B C5B 1.39 .
C5B C6B 1.39 .
C9B C10B 1.39 .
C9B C14B 1.39 .
C9B C15 1.554(6) .
C10B C11B 1.39 .
C11B C12B 1.39 .
C12B C13B 1.39 .
C13B C14B 1.39 .
C51A C52A 1.176(11) .
C51A O7 1.448(11) .
C52A C53A 1.547(12) .
C51B O7 1.437(12) .
C51B C52B 1.589(13) .
C52B C53B 1.506(11) .
C54A O5 1.428(12) .
C54A C55A 1.584(13) .
C55A C56A 1.531(11) .
C54B C55B 1.158(11) .
C54B O5 1.459(11) .
C55B C56B 1.546(11) .
C7 O1 1.427(5) .
C7 C8 1.516(6) .
C8 O2 1.225(5) .
C8 N1 1.330(5) .
C15 O3 1.424(5) .
C15 C16 1.514(6) 2_765
C16 O4 1.227(5) 3_675
C16 N2 1.328(5) .
C16 C15 1.514(6) 3_675
C17 O5 1.375(4) .
C17 C18 1.393(5) .
C17 C22 1.398(4) .
C18 C19 1.386(5) .
C18 C44 1.528(5) .
C19 C20 1.386(5) .
C20 C21 1.399(5) .
C20 N1 1.426(4) .
C21 C22 1.399(5) .
C22 C23 1.515(4) .
C23 C25 1.522(4) .
C24 O6 1.384(3) .
C24 C25 1.400(4) .
C24 C29 1.401(4) .
C25 C26 1.393(4) .
C26 C27 1.386(5) .
C27 C28 1.375(5) .
C28 C29 1.386(4) .
C29 C30 1.519(4) .
C30 C32 1.527(5) .
C31 O7 1.378(4) .
C31 C36 1.392(4) .
C31 C32 1.397(5) .
C32 C33 1.385(5) .
C33 C34 1.391(5) .
C34 C35 1.398(5) .
C34 N2 1.429(4) .
C35 C36 1.399(5) .
C36 C37 1.517(4) .
C37 C39 1.523(4) .
C38 O8 1.386(3) .
C38 C39 1.398(4) .
C38 C43 1.406(4) .
C39 C40 1.392(4) .
C40 C41 1.389(5) .
C41 C42 1.375(5) .
C42 C43 1.389(4) .
C43 C44 1.512(4) .
C45 O6 1.431(4) .
C45 C46 1.506(4) .
C46 C47 1.521(5) .
C48 O8 1.429(4) .
C48 C49 1.508(4) .
C49 C50 1.525(5) .
O4 C16 1.227(5) 2_765
